data_4125534
loop_
_publ_author_name
'Tsurusaki, Akihiro'
'Koyama, Yu'
'Kyushin, Soichiro'

_publ_section_title
;
 Decasilahexahydrotriquinacene and Decasilaisotwistane: \s Conjugation on
 a Bowl Surface.
;
_journal_name_full 'Journal of the American Chemical Society'
_journal_paper_doi 10.1021/jacs.7b00250
_journal_year 2017
_chemical_formula_moiety 'C16 H48 Si10'
_chemical_formula_sum 'C16 H48 Si10'
_chemical_formula_weight 521.44
_chemical_melting_point '120 \%C, sublimed'
_chemical_name_common decasilaisotwistane
_chemical_name_systematic
; 
 permethyltricyclo[4.3.1.0^3,7^]decasilane
;
_space_group_IT_number 15
_symmetry_cell_setting monoclinic
_symmetry_Int_Tables_number 15
_symmetry_space_group_name_Hall '-C 2yc'
_symmetry_space_group_name_H-M 'C 1 2/c 1'
_atom_sites_solution_hydrogens geom
_atom_sites_solution_primary direct
_atom_sites_solution_secondary difmap
_audit_creation_method SHELXL-97
_cell_angle_alpha 90.00
_cell_angle_beta 95.231(4)
_cell_angle_gamma 90.00
_cell_formula_units_Z 8
_cell_length_a 16.929(3)
_cell_length_b 11.5469(15)
_cell_length_c 33.309(5)
_cell_measurement_reflns_used 8039
_cell_measurement_temperature 123(2)
_cell_measurement_theta_max 29.8
_cell_measurement_theta_min 2.1
_cell_volume 6484.0(17)
_computing_cell_refinement 'CrystalClear-SM Expert 2.1 b29 (Rigaku, 2013)'
_computing_data_collection 'CrystalClear-SM Expert 2.1 b29 (Rigaku, 2013)'
_computing_data_reduction 'CrystalClear-SM Expert 2.1 b29 (Rigaku, 2013)'
_computing_molecular_graphics '<i>ORTEP-3</i> (Farrugia, 1997)'
_computing_publication_material '<i>SHELXL97</i> and <i>Yadokari-XG 2009</i> (Kabuto <i>et al.</i>, 2009)'
_computing_structure_refinement '<i>SHELXS97</i> (Sheldrick, 2008)'
_computing_structure_solution '<i>SHELXS97</i> (Sheldrick, 2008)'
_diffrn_ambient_temperature 123(2)
_diffrn_detector_area_resol_mean 5.8140
_diffrn_measured_fraction_theta_full 0.971
_diffrn_measured_fraction_theta_max 0.971
_diffrn_measurement_device_type 'Rigaku Pilatus 200K'
_diffrn_measurement_method 'profile data from \w-scans'
_diffrn_radiation_monochromator Confocal
_diffrn_radiation_source 'Rotating Anode'
_diffrn_radiation_type MoK\a
_diffrn_radiation_wavelength 0.71075
_diffrn_reflns_av_R_equivalents 0.0251
_diffrn_reflns_av_sigmaI/netI 0.0207
_diffrn_reflns_limit_h_max 21
_diffrn_reflns_limit_h_min -21
_diffrn_reflns_limit_k_max 14
_diffrn_reflns_limit_k_min -14
_diffrn_reflns_limit_l_max 43
_diffrn_reflns_limit_l_min -43
_diffrn_reflns_number 45709
_diffrn_reflns_theta_full 27.50
_diffrn_reflns_theta_max 27.50
_diffrn_reflns_theta_min 2.61
_exptl_absorpt_coefficient_mu 0.409
_exptl_absorpt_correction_T_max 1.000
_exptl_absorpt_correction_T_min 0.942
_exptl_absorpt_correction_type numerical
_exptl_absorpt_process_details '(R. Jacobson, private communication, 1998)'
_exptl_crystal_colour Colorless
_exptl_crystal_density_diffrn 1.068
_exptl_crystal_density_method 'not measured'
_exptl_crystal_description Prism
_exptl_crystal_F_000 2272
_exptl_crystal_size_max 0.38
_exptl_crystal_size_mid 0.27
_exptl_crystal_size_min 0.20
_refine_diff_density_max 0.317
_refine_diff_density_min -0.251
_refine_diff_density_rms 0.054
_refine_ls_extinction_method none
_refine_ls_goodness_of_fit_ref 1.074
_refine_ls_hydrogen_treatment constr
_refine_ls_matrix_type full
_refine_ls_number_parameters 251
_refine_ls_number_reflns 7216
_refine_ls_number_restraints 0
_refine_ls_restrained_S_all 1.074
_refine_ls_R_factor_all 0.0332
_refine_ls_R_factor_gt 0.0313
_refine_ls_shift/su_max 0.002
_refine_ls_shift/su_mean 0.000
_refine_ls_structure_factor_coef Fsqd
_refine_ls_weighting_details 'calc w=1/[\s^2^(Fo^2^)+(0.0287P)^2^+7.2089P] where P=(Fo^2^+2Fc^2^)/3'
_refine_ls_weighting_scheme calc
_refine_ls_wR_factor_gt 0.0708
_refine_ls_wR_factor_ref 0.0722
_reflns_number_gt 6864
_reflns_number_total 7216
_reflns_threshold_expression >2sigma(I)
_cod_data_source_file ja7b00250_si_002.cif
_cod_data_source_block compound_2
_cod_depositor_comments
;
The following automatic conversions were performed:

'_exptl_absorpt_correction_type' value 'Numerical' changed to
'numerical' according to
/home/data/users/saulius/crontab/automatic-downloads/rss-feeds/ACS/lib/dictionaries/cif_core.dic
dictionary named 'cif_core.dic' version 2.4.2 from 2011-04-26.

Automatic conversion script
Id: cif_fix_values 4973 2017-02-22 13:04:09Z antanas 
;
_cod_original_sg_symbol_H-M 'C 2/c'
_cod_database_code 4125534

loop_
_symmetry_equiv_pos_as_xyz
'x, y, z'
'-x, y, -z+1/2'
'x+1/2, y+1/2, z'
'-x+1/2, y+1/2, -z+1/2'
'-x, -y, -z'
'x, -y, z-1/2'
'-x+1/2, -y+1/2, -z'
'x+1/2, -y+1/2, z-1/2'

loop_
_atom_site_label
_atom_site_type_symbol
_atom_site_fract_x
_atom_site_fract_y
_atom_site_fract_z
_atom_site_U_iso_or_equiv
_atom_site_adp_type
_atom_site_occupancy
_atom_site_symmetry_multiplicity
_atom_site_calc_flag
_atom_site_refinement_flags
Si9 Si 0.14357(2) 0.11333(3) 0.659118(12) 0.02011(9) Uani 1 1 d .
Si7 Si 0.15682(2) 0.33730(3) 0.574753(11) 0.01823(8) Uani 1 1 d .
Si6 Si 0.06908(2) 0.46342(3) 0.604231(11) 0.01774(8) Uani 1 1 d .
Si8 Si 0.13870(2) 0.14046(3) 0.588915(12) 0.02139(9) Uani 1 1 d .
Si3 Si 0.27879(2) 0.41269(3) 0.602662(11) 0.01761(8) Uani 1 1 d .
Si1 Si 0.17712(2) 0.28903(3) 0.691439(11) 0.01722(8) Uani 1 1 d .
Si2 Si 0.29869(2) 0.35113(3) 0.670260(11) 0.01899(9) Uani 1 1 d .
Si4 Si 0.25932(2) 0.61358(3) 0.592307(12) 0.01979(9) Uani 1 1 d .
Si5 Si 0.12099(2) 0.64441(3) 0.587688(12) 0.02029(9) Uani 1 1 d .
Si10 Si 0.08076(2) 0.43120(3) 0.674533(11) 0.01748(8) Uani 1 1 d .
C10 C 0.14868(9) 0.35719(15) 0.51785(4) 0.0293(3) Uani 1 1 d .
H1 H 0.1876 0.3076 0.5062 0.044 Uiso 1 1 calc R
H2 H 0.1590 0.4383 0.5115 0.044 Uiso 1 1 calc R
H3 H 0.0952 0.3359 0.5065 0.044 Uiso 1 1 calc R
C4 C 0.36516(9) 0.36094(15) 0.57435(5) 0.0290(3) Uani 1 1 d .
H4 H 0.3683 0.2762 0.5756 0.044 Uiso 1 1 calc R
H5 H 0.4147 0.3943 0.5868 0.044 Uiso 1 1 calc R
H6 H 0.3568 0.3857 0.5461 0.044 Uiso 1 1 calc R
C14 C 0.22072(10) 0.00203(14) 0.67743(5) 0.0337(4) Uani 1 1 d .
H7 H 0.2317 0.0083 0.7067 0.051 Uiso 1 1 calc R
H8 H 0.2696 0.0159 0.6645 0.051 Uiso 1 1 calc R
H9 H 0.2008 -0.0758 0.6705 0.051 Uiso 1 1 calc R
C15 C -0.02026(9) 0.38562(15) 0.68885(5) 0.0307(3) Uani 1 1 d .
H10 H -0.0167 0.3660 0.7176 0.046 Uiso 1 1 calc R
H11 H -0.0385 0.3178 0.6729 0.046 Uiso 1 1 calc R
H12 H -0.0579 0.4494 0.6835 0.046 Uiso 1 1 calc R
C1 C 0.18821(9) 0.26543(14) 0.74817(4) 0.0261(3) Uani 1 1 d .
H13 H 0.1404 0.2279 0.7564 0.039 Uiso 1 1 calc R
H14 H 0.1956 0.3403 0.7619 0.039 Uiso 1 1 calc R
H15 H 0.2343 0.2160 0.7554 0.039 Uiso 1 1 calc R
C8 C 0.08264(10) 0.68548(16) 0.53454(5) 0.0357(4) Uani 1 1 d .
H16 H 0.0251 0.6972 0.5332 0.054 Uiso 1 1 calc R
H17 H 0.0946 0.6233 0.5160 0.054 Uiso 1 1 calc R
H18 H 0.1083 0.7572 0.5269 0.054 Uiso 1 1 calc R
C13 C 0.04454(10) 0.06046(15) 0.67401(5) 0.0336(4) Uani 1 1 d .
H19 H 0.0328 -0.0157 0.6619 0.050 Uiso 1 1 calc R
H20 H 0.0029 0.1154 0.6644 0.050 Uiso 1 1 calc R
H21 H 0.0467 0.0543 0.7034 0.050 Uiso 1 1 calc R
C9 C -0.03879(9) 0.44720(16) 0.58315(5) 0.0308(3) Uani 1 1 d .
H22 H -0.0718 0.5015 0.5969 0.046 Uiso 1 1 calc R
H23 H -0.0565 0.3678 0.5876 0.046 Uiso 1 1 calc R
H24 H -0.0435 0.4639 0.5542 0.046 Uiso 1 1 calc R
C3 C 0.34181(10) 0.46447(16) 0.70664(5) 0.0328(4) Uani 1 1 d .
H25 H 0.3530 0.4299 0.7334 0.049 Uiso 1 1 calc R
H26 H 0.3038 0.5280 0.7081 0.049 Uiso 1 1 calc R
H27 H 0.3911 0.4945 0.6973 0.049 Uiso 1 1 calc R
C7 C 0.09202(10) 0.76796(14) 0.62058(5) 0.0332(4) Uani 1 1 d .
H28 H 0.1128 0.8408 0.6107 0.050 Uiso 1 1 calc R
H29 H 0.1142 0.7547 0.6484 0.050 Uiso 1 1 calc R
H30 H 0.0341 0.7724 0.6197 0.050 Uiso 1 1 calc R
C2 C 0.37364(10) 0.22868(16) 0.67208(6) 0.0360(4) Uani 1 1 d .
H31 H 0.4255 0.2593 0.6666 0.054 Uiso 1 1 calc R
H32 H 0.3564 0.1704 0.6517 0.054 Uiso 1 1 calc R
H33 H 0.3777 0.1930 0.6989 0.054 Uiso 1 1 calc R
C11 C 0.21846(12) 0.05151(16) 0.56726(6) 0.0405(4) Uani 1 1 d .
H34 H 0.2105 -0.0306 0.5731 0.061 Uiso 1 1 calc R
H35 H 0.2707 0.0761 0.5794 0.061 Uiso 1 1 calc R
H36 H 0.2156 0.0630 0.5380 0.061 Uiso 1 1 calc R
C6 C 0.29860(10) 0.65132(16) 0.54272(5) 0.0346(4) Uani 1 1 d .
H37 H 0.2932 0.7348 0.5380 0.052 Uiso 1 1 calc R
H38 H 0.2683 0.6092 0.5209 0.052 Uiso 1 1 calc R
H39 H 0.3547 0.6295 0.5436 0.052 Uiso 1 1 calc R
C16 C 0.10894(10) 0.56525(14) 0.70528(5) 0.0315(3) Uani 1 1 d .
H40 H 0.0665 0.6229 0.7011 0.047 Uiso 1 1 calc R
H41 H 0.1583 0.5975 0.6967 0.047 Uiso 1 1 calc R
H42 H 0.1166 0.5447 0.7339 0.047 Uiso 1 1 calc R
C12 C 0.03985(11) 0.09274(17) 0.56333(6) 0.0436(5) Uani 1 1 d .
H43 H 0.0370 0.1128 0.5346 0.065 Uiso 1 1 calc R
H44 H -0.0030 0.1319 0.5758 0.065 Uiso 1 1 calc R
H45 H 0.0343 0.0087 0.5662 0.065 Uiso 1 1 calc R
C5 C 0.31270(10) 0.70740(14) 0.63232(5) 0.0344(4) Uani 1 1 d .
H46 H 0.3693 0.6882 0.6349 0.052 Uiso 1 1 calc R
H47 H 0.2908 0.6938 0.6581 0.052 Uiso 1 1 calc R
H48 H 0.3058 0.7890 0.6248 0.052 Uiso 1 1 calc R

loop_
_atom_site_aniso_label
_atom_site_aniso_U_11
_atom_site_aniso_U_22
_atom_site_aniso_U_33
_atom_site_aniso_U_23
_atom_site_aniso_U_13
_atom_site_aniso_U_12
Si9 0.02092(19) 0.01820(19) 0.0216(2) 0.00015(14) 0.00426(14) -0.00176(14)
Si7 0.01831(18) 0.02123(19) 0.01516(18) -0.00154(14) 0.00156(13) -0.00328(14)
Si6 0.01486(17) 0.02148(19) 0.01673(18) 0.00105(14) 0.00065(13) -0.00223(14)
Si8 0.02318(19) 0.0212(2) 0.0199(2) -0.00338(15) 0.00246(15) -0.00493(15)
Si3 0.01555(17) 0.02094(19) 0.01643(19) 0.00058(14) 0.00192(13) -0.00179(14)
Si1 0.01746(17) 0.01863(18) 0.01565(18) 0.00110(13) 0.00191(13) -0.00089(14)
Si2 0.01589(18) 0.02361(19) 0.01733(19) 0.00218(14) 0.00066(13) -0.00099(14)
Si4 0.01709(18) 0.02127(19) 0.0208(2) 0.00382(14) 0.00040(14) -0.00362(14)
Si5 0.01821(18) 0.02131(19) 0.0212(2) 0.00412(15) 0.00088(14) -0.00099(14)
Si10 0.01664(17) 0.01971(19) 0.01609(18) -0.00065(14) 0.00152(13) -0.00072(13)
C10 0.0302(8) 0.0400(9) 0.0177(7) -0.0012(6) 0.0017(6) -0.0026(7)
C4 0.0246(7) 0.0357(9) 0.0281(8) -0.0011(6) 0.0094(6) 0.0009(6)
C14 0.0402(9) 0.0248(8) 0.0352(9) 0.0015(7) -0.0017(7) 0.0056(7)
C15 0.0224(7) 0.0453(10) 0.0251(8) 0.0031(7) 0.0061(6) -0.0016(7)
C1 0.0301(8) 0.0297(8) 0.0185(7) 0.0031(6) 0.0018(6) 0.0011(6)
C8 0.0307(8) 0.0452(10) 0.0299(9) 0.0143(7) -0.0044(7) -0.0022(7)
C13 0.0340(9) 0.0287(8) 0.0401(10) -0.0023(7) 0.0136(7) -0.0090(7)
C9 0.0179(7) 0.0448(10) 0.0290(8) 0.0019(7) -0.0026(6) -0.0041(6)
C3 0.0299(8) 0.0446(10) 0.0238(8) -0.0044(7) 0.0013(6) -0.0153(7)
C7 0.0361(9) 0.0227(8) 0.0424(10) 0.0005(7) 0.0113(7) 0.0020(6)
C2 0.0271(8) 0.0421(10) 0.0396(10) 0.0138(8) 0.0079(7) 0.0112(7)
C11 0.0538(11) 0.0310(9) 0.0399(10) -0.0034(7) 0.0227(8) 0.0036(8)
C6 0.0283(8) 0.0438(10) 0.0327(9) 0.0170(7) 0.0085(7) 0.0005(7)
C16 0.0406(9) 0.0253(8) 0.0274(8) -0.0058(6) -0.0039(7) 0.0011(7)
C12 0.0434(10) 0.0434(10) 0.0411(10) 0.0042(8) -0.0123(8) -0.0212(8)
C5 0.0315(8) 0.0262(8) 0.0433(10) -0.0032(7) -0.0088(7) -0.0061(6)

loop_
_atom_type_symbol
_atom_type_description
_atom_type_scat_dispersion_real
_atom_type_scat_dispersion_imag
_atom_type_scat_source
C C 0.0033 0.0016 'International Tables Vol C Tables 4.2.6.8 and 6.1.1.4'
H H 0.0000 0.0000 'International Tables Vol C Tables 4.2.6.8 and 6.1.1.4'
Si Si 0.0817 0.0704 'International Tables Vol C Tables 4.2.6.8 and 6.1.1.4'

loop_
_geom_angle_atom_site_label_1
_geom_angle_atom_site_label_2
_geom_angle_atom_site_label_3
_geom_angle
C13 Si9 C14 107.35(8)
C13 Si9 Si1 110.02(6)
C14 Si9 Si1 107.98(6)
C13 Si9 Si8 110.60(6)
C14 Si9 Si8 111.78(6)
Si1 Si9 Si8 109.05(2)
C10 Si7 Si8 108.56(6)
C10 Si7 Si3 109.29(5)
Si8 Si7 Si3 113.89(2)
C10 Si7 Si6 110.45(5)
Si8 Si7 Si6 114.56(2)
Si3 Si7 Si6 99.82(2)
C9 Si6 Si5 111.54(6)
C9 Si6 Si7 113.89(6)
Si5 Si6 Si7 100.85(2)
C9 Si6 Si10 109.92(5)
Si5 Si6 Si10 111.90(2)
Si7 Si6 Si10 108.47(2)
C12 Si8 C11 107.66(10)
C12 Si8 Si7 108.56(6)
C11 Si8 Si7 109.78(6)
C12 Si8 Si9 111.02(7)
C11 Si8 Si9 110.19(6)
Si7 Si8 Si9 109.59(2)
C4 Si3 Si7 111.94(5)
C4 Si3 Si2 109.20(5)
Si7 Si3 Si2 108.05(2)
C4 Si3 Si4 109.78(5)
Si7 Si3 Si4 101.52(2)
Si2 Si3 Si4 116.19(2)
C1 Si1 Si9 109.30(5)
C1 Si1 Si10 110.01(5)
Si9 Si1 Si10 111.20(2)
C1 Si1 Si2 109.42(5)
Si9 Si1 Si2 107.99(2)
Si10 Si1 Si2 108.87(2)
C3 Si2 C2 106.16(9)
C3 Si2 Si1 108.52(5)
C2 Si2 Si1 111.40(6)
C3 Si2 Si3 114.72(6)
C2 Si2 Si3 106.99(6)
Si1 Si2 Si3 109.06(2)
C5 Si4 C6 107.57(9)
C5 Si4 Si5 111.63(6)
C6 Si4 Si5 109.57(5)
C5 Si4 Si3 114.19(6)
C6 Si4 Si3 107.39(6)
Si5 Si4 Si3 106.375(19)
C8 Si5 C7 105.57(8)
C8 Si5 Si6 109.80(6)
C7 Si5 Si6 114.37(6)
C8 Si5 Si4 110.68(6)
C7 Si5 Si4 112.61(6)
Si6 Si5 Si4 103.91(2)
C15 Si10 C16 106.28(8)
C15 Si10 Si1 111.69(6)
C16 Si10 Si1 107.87(5)
C15 Si10 Si6 107.33(5)
C16 Si10 Si6 113.70(6)
Si1 Si10 Si6 109.98(2)

loop_
_geom_bond_atom_site_label_1
_geom_bond_atom_site_label_2
_geom_bond_distance
Si9 C13 1.8924(16)
Si9 C14 1.8931(16)
Si9 Si1 2.3422(6)
Si9 Si8 2.3533(7)
Si7 C10 1.9018(16)
Si7 Si8 2.3471(6)
Si7 Si3 2.3528(6)
Si7 Si6 2.3573(6)
Si6 C9 1.9049(15)
Si6 Si5 2.3520(6)
Si6 Si10 2.3615(6)
Si8 C12 1.8896(17)
Si8 C11 1.8910(18)
Si3 C4 1.9067(15)
Si3 Si2 2.3559(6)
Si3 Si4 2.3638(6)
Si1 C1 1.9015(15)
Si1 Si10 2.3465(6)
Si1 Si2 2.3478(6)
Si2 C3 1.8848(16)
Si2 C2 1.8972(17)
Si4 C5 1.8833(16)
Si4 C6 1.8870(16)
Si4 Si5 2.3598(7)
Si5 C8 1.8897(16)
Si5 C7 1.8905(17)
Si10 C15 1.8914(16)
Si10 C16 1.8929(16)

loop_
_geom_torsion_atom_site_label_1
_geom_torsion_atom_site_label_2
_geom_torsion_atom_site_label_3
_geom_torsion_atom_site_label_4
_geom_torsion
C10 Si7 Si6 C9 56.17(8)
Si8 Si7 Si6 C9 -66.78(6)
Si3 Si7 Si6 C9 171.16(6)
C10 Si7 Si6 Si5 -63.41(6)
Si8 Si7 Si6 Si5 173.64(2)
Si3 Si7 Si6 Si5 51.57(2)
C10 Si7 Si6 Si10 178.92(6)
Si8 Si7 Si6 Si10 55.97(3)
Si3 Si7 Si6 Si10 -66.10(2)
C10 Si7 Si8 C12 -56.48(9)
Si3 Si7 Si8 C12 -178.47(7)
Si6 Si7 Si8 C12 67.49(8)
C10 Si7 Si8 C11 60.97(9)
Si3 Si7 Si8 C11 -61.03(7)
Si6 Si7 Si8 C11 -175.07(7)
C10 Si7 Si8 Si9 -177.88(5)
Si3 Si7 Si8 Si9 60.13(3)
Si6 Si7 Si8 Si9 -53.92(3)
C13 Si9 Si8 C12 -4.23(9)
C14 Si9 Si8 C12 115.33(9)
Si1 Si9 Si8 C12 -125.35(7)
C13 Si9 Si8 C11 -123.42(9)
C14 Si9 Si8 C11 -3.86(9)
Si1 Si9 Si8 C11 115.47(7)
C13 Si9 Si8 Si7 115.68(6)
C14 Si9 Si8 Si7 -124.76(6)
Si1 Si9 Si8 Si7 -5.43(3)
C10 Si7 Si3 C4 -47.69(8)
Si8 Si7 Si3 C4 73.90(6)
Si6 Si7 Si3 C4 -163.56(6)
C10 Si7 Si3 Si2 -167.97(6)
Si8 Si7 Si3 Si2 -46.38(3)
Si6 Si7 Si3 Si2 76.17(2)
C10 Si7 Si3 Si4 69.33(6)
Si8 Si7 Si3 Si4 -169.07(2)
Si6 Si7 Si3 Si4 -46.53(2)
C13 Si9 Si1 C1 62.44(8)
C14 Si9 Si1 C1 -54.43(8)
Si8 Si9 Si1 C1 -176.09(5)
C13 Si9 Si1 Si10 -59.22(7)
C14 Si9 Si1 Si10 -176.08(6)
Si8 Si9 Si1 Si10 62.25(3)
C13 Si9 Si1 Si2 -178.61(6)
C14 Si9 Si1 Si2 64.53(6)
Si8 Si9 Si1 Si2 -57.14(3)
C1 Si1 Si2 C3 -44.08(8)
Si9 Si1 Si2 C3 -162.96(6)
Si10 Si1 Si2 C3 76.19(6)
C1 Si1 Si2 C2 72.44(8)
Si9 Si1 Si2 C2 -46.44(7)
Si10 Si1 Si2 C2 -167.30(7)
C1 Si1 Si2 Si3 -169.69(5)
Si9 Si1 Si2 Si3 71.42(3)
Si10 Si1 Si2 Si3 -49.43(3)
C4 Si3 Si2 C3 98.61(8)
Si7 Si3 Si2 C3 -139.41(6)
Si4 Si3 Si2 C3 -26.18(7)
C4 Si3 Si2 C2 -18.84(8)
Si7 Si3 Si2 C2 103.14(7)
Si4 Si3 Si2 C2 -143.63(6)
C4 Si3 Si2 Si1 -139.45(6)
Si7 Si3 Si2 Si1 -17.47(3)
Si4 Si3 Si2 Si1 95.76(2)
C4 Si3 Si4 C5 -93.44(9)
Si7 Si3 Si4 C5 147.98(7)
Si2 Si3 Si4 C5 31.06(7)
C4 Si3 Si4 C6 25.73(8)
Si7 Si3 Si4 C6 -92.85(6)
Si2 Si3 Si4 C6 150.23(6)
C4 Si3 Si4 Si5 142.98(6)
Si7 Si3 Si4 Si5 24.39(2)
Si2 Si3 Si4 Si5 -92.52(2)
C9 Si6 Si5 C8 -38.93(9)
Si7 Si6 Si5 C8 82.34(7)
Si10 Si6 Si5 C8 -162.53(6)
C9 Si6 Si5 C7 79.50(9)
Si7 Si6 Si5 C7 -159.23(6)
Si10 Si6 Si5 C7 -44.10(7)
C9 Si6 Si5 Si4 -157.34(6)
Si7 Si6 Si5 Si4 -36.07(2)
Si10 Si6 Si5 Si4 79.06(2)
C5 Si4 Si5 C8 124.30(9)
C6 Si4 Si5 C8 5.25(9)
Si3 Si4 Si5 C8 -110.54(7)
C5 Si4 Si5 C7 6.41(9)
C6 Si4 Si5 C7 -112.65(9)
Si3 Si4 Si5 C7 131.57(6)
C5 Si4 Si5 Si6 -117.90(6)
C6 Si4 Si5 Si6 123.05(7)
Si3 Si4 Si5 Si6 7.27(3)
C1 Si1 Si10 C15 -62.20(8)
Si9 Si1 Si10 C15 59.04(6)
Si2 Si1 Si10 C15 177.90(6)
C1 Si1 Si10 C16 54.23(8)
Si9 Si1 Si10 C16 175.47(6)
Si2 Si1 Si10 C16 -65.67(6)
C1 Si1 Si10 Si6 178.74(5)
Si9 Si1 Si10 Si6 -60.03(3)
Si2 Si1 Si10 Si6 58.84(3)
C9 Si6 Si10 C15 4.79(9)
Si5 Si6 Si10 C15 129.30(6)
Si7 Si6 Si10 C15 -120.33(6)
C9 Si6 Si10 C16 -112.44(9)
Si5 Si6 Si10 C16 12.06(6)
Si7 Si6 Si10 C16 122.44(6)
C9 Si6 Si10 Si1 126.48(6)
Si5 Si6 Si10 Si1 -109.01(3)
Si7 Si6 Si10 Si1 1.37(3)
